data_7716061
loop_
_publ_author_name
'Subintoro, Primadi J.'
'Carter, Korey P.'

_publ_section_title
;
 Structural and vibrational properties of lanthanide Lindqvist
 polyoxometalate complexes.
;
_journal_issue 22
_journal_name_full 'Dalton transactions (Cambridge, England : 2003)'
_journal_page_first 9526
_journal_page_last 9539
_journal_paper_doi 10.1039/d4dt00786g
_journal_volume 53
_journal_year 2024
_chemical_formula_moiety 'Na9 O63.4 Pr W10, 1.75(O)'
_chemical_formula_sum 'Na9 O65.15 Pr W10'
_chemical_formula_weight 3228.72
_space_group_crystal_system triclinic
_space_group_IT_number 2
_space_group_name_Hall '-P 1'
_space_group_name_H-M_alt 'P -1'
_atom_sites_solution_primary direct
_audit_creation_date 2024-02-07
_audit_creation_method
;FinalCif V134 by Daniel Kratzert, Freiburg 2024, 
https://dkratzert.de/finalcif.html
;
_audit_update_record
;
2024-02-29 deposited with the CCDC.	2024-05-06 downloaded from the CCDC.
;
_cell_angle_alpha 101.581(2)
_cell_angle_beta 98.253(2)
_cell_angle_gamma 101.755(2)
_cell_formula_units_Z 2
_cell_length_a 12.8137(6)
_cell_length_b 12.9517(7)
_cell_length_c 20.0978(12)
_cell_measurement_reflns_used 9394
_cell_measurement_temperature 100.00
_cell_measurement_theta_max 32.931
_cell_measurement_theta_min 2.350
_cell_volume 3139.3(3)
_computing_cell_refinement 'SAINT V8.40B (?, 2016)'
_computing_data_reduction 'SAINT V8.40B (?, 2016)'
_computing_molecular_graphics 'Olex2 1.5 (Dolomanov et al., 2009)'
_computing_publication_material 'Olex2 1.5 (Dolomanov et al., 2009)'
_computing_structure_refinement 'SHELXL 2016/4 (Sheldrick, 2015)'
_computing_structure_solution 'SHELXT 2018/2 (Sheldrick, 2018)'
_diffrn_ambient_temperature 100.00
_diffrn_measured_fraction_theta_full 0.999
_diffrn_measured_fraction_theta_max 0.996
_diffrn_measurement_device_type 'Bruker D8 Venture Duo'
_diffrn_radiation_probe x-ray
_diffrn_radiation_type MoK\a
_diffrn_radiation_wavelength 0.71073
_diffrn_reflns_av_R_equivalents 0.0878
_diffrn_reflns_av_unetI/netI 0.0478
_diffrn_reflns_Laue_measured_fraction_full 0.999
_diffrn_reflns_Laue_measured_fraction_max 0.996
_diffrn_reflns_limit_h_max 19
_diffrn_reflns_limit_h_min -19
_diffrn_reflns_limit_k_max 19
_diffrn_reflns_limit_k_min -19
_diffrn_reflns_limit_l_max 30
_diffrn_reflns_limit_l_min -30
_diffrn_reflns_number 234155
_diffrn_reflns_point_group_measured_fraction_full 0.999
_diffrn_reflns_point_group_measured_fraction_max 0.996
_diffrn_reflns_theta_full 25.242
_diffrn_reflns_theta_max 33.241
_diffrn_reflns_theta_min 2.039
_exptl_absorpt_coefficient_mu 19.180
_exptl_absorpt_correction_T_max 0.2694
_exptl_absorpt_correction_T_min 0.1389
_exptl_absorpt_correction_type multi-scan
_exptl_absorpt_process_details
;
SADABS-2016/2 (Bruker,2016/2) was used for absorption correction.
wR2(int) was 0.1404 before and 0.0808 after correction.
The Ratio of minimum to maximum transmission is 0.5156.
The \l/2 correction factor is Not present.
;
_exptl_crystal_colour 'clear light colourless'
_exptl_crystal_colour_lustre clear
_exptl_crystal_colour_modifier light
_exptl_crystal_colour_primary colourless
_exptl_crystal_density_diffrn 3.416
_exptl_crystal_description trapezoid
_exptl_crystal_F_000 2838
_exptl_crystal_preparation
'Sodium Tungstate in aqueous media was acidified with Nitric acid, followed by addition of Praseodymium Nitrate solution'
_exptl_crystal_recrystallization_method 'Slow evaporation from water'
_exptl_crystal_size_max 0.171
_exptl_crystal_size_mid 0.121
_exptl_crystal_size_min 0.083
_refine_diff_density_max 3.995
_refine_diff_density_min -5.382
_refine_diff_density_rms 0.424
_refine_ls_extinction_coef 0.00034(3)
_refine_ls_extinction_expression Fc^*^=kFc[1+0.001xFc^2^\l^3^/sin(2\q)]^-1/4^
_refine_ls_extinction_method 'SHELXL-2016/4 (Sheldrick 2016)'
_refine_ls_goodness_of_fit_ref 1.115
_refine_ls_hydrogen_treatment undef
_refine_ls_matrix_type full
_refine_ls_number_parameters 893
_refine_ls_number_reflns 23994
_refine_ls_number_restraints 30
_refine_ls_restrained_S_all 1.116
_refine_ls_R_factor_all 0.0646
_refine_ls_R_factor_gt 0.0452
_refine_ls_shift/su_max 0.001
_refine_ls_shift/su_mean 0.000
_refine_ls_structure_factor_coef Fsqd
_refine_ls_weighting_details 'w=1/[\s^2^(Fo^2^)+(0.0338P)^2^+79.9484P] where P=(Fo^2^+2Fc^2^)/3'
_refine_ls_weighting_scheme calc
_refine_ls_wR_factor_gt 0.1063
_refine_ls_wR_factor_ref 0.1181
_reflns_Friedel_coverage 0.000
_reflns_number_gt 18931
_reflns_number_total 23994
_reflns_threshold_expression 'I > 2\s(I)'
_cod_data_source_file d4dt00786g2.cif
_cod_data_source_block Complex_3
_cod_depositor_comments 'Adding full bibliography for 7716058--7716071.cif.'
_cod_database_code 7716061
_olex2_exptl_crystal_mounting_method 'Mitegen mount'
_olex2_refinement_description
;
1. Uiso/Uaniso restraints and constraints
Uanis(O49B) \\sim Ueq, Uanis(O48A) \\sim Ueq, Uanis(O48B) \\sim Ueq, Uanis(O37)
\\sim Ueq, Uanis(O36) \\sim Ueq: with sigma of 0.001 and sigma for terminal
atoms of 0.002
2. Others
 Fixed Sof: O61B(0.5) O62B(0.5) O68(0.5) O64(0.5) Na2B(0.5) Na2A(0.5)
 O50(0.75) O47(0.4) O49B(0.5) O61A(0.5) O62A(0.5) O48B(0.25) O48A(0.25)
 Na3B(0.26) O70(0.5) Na3A(0.34) Na9(0.4) O37(0.25) O69(0.25) O49A(0.5) O51(0.5)
 O52A(0.5) O71A(0.666667) O52B(0.5) O71B(0.333333)
;
_olex2_submission_special_instructions 'No special instructions were received'
_shelx_shelxl_version_number 2016/4
_shelx_space_group_comment
;
The symmetry employed for this shelxl refinement is uniquely defined
by the following loop, which should always be used as a source of
symmetry information in preference to the above space-group names.
They are only intended as comments.
;
_shelx_estimated_absorpt_t_min 0.138
_shelx_estimated_absorpt_t_max 0.299

loop_
_space_group_symop_operation_xyz
'x, y, z'
'-x, -y, -z'

loop_
_atom_site_label
_atom_site_type_symbol
_atom_site_fract_x
_atom_site_fract_y
_atom_site_fract_z
_atom_site_U_iso_or_equiv
_atom_site_adp_type
_atom_site_occupancy
_atom_site_site_symmetry_order
_atom_site_calc_flag
_atom_site_refinement_flags_posn
_atom_site_refinement_flags_adp
_atom_site_refinement_flags_occupancy
_atom_site_disorder_assembly
_atom_site_disorder_group
W2 W 0.18436(3) 0.57628(2) 0.37996(2) 0.01401(6) Uani 1 1 d . . . . .
W8 W 0.62982(2) 0.84402(3) 0.32726(2) 0.01635(7) Uani 1 1 d . . . . .
W7 W 0.44286(3) 0.96018(2) 0.26923(2) 0.01547(7) Uani 1 1 d . . . . .
W3 W 0.31985(3) 0.39860(3) 0.31955(2) 0.01709(7) Uani 1 1 d . . . . .
W4 W 0.17470(3) 0.35908(3) 0.16397(2) 0.01734(7) Uani 1 1 d . . . . .
W1 W 0.04181(2) 0.53538(3) 0.22344(2) 0.01560(7) Uani 1 1 d . . . . .
W6 W 0.42467(3) 0.81853(3) 0.11177(2) 0.01955(7) Uani 1 1 d . . . . .
W5 W 0.04876(3) 0.32454(3) 0.29551(2) 0.01757(7) Uani 1 1 d . . . . .
W9 W 0.61137(3) 0.70113(3) 0.16950(2) 0.02363(8) Uani 1 1 d . . . . .
W10 W 0.66667(3) 0.97167(3) 0.20111(2) 0.02558(9) Uani 1 1 d . . . . .
Pr1 Pr 0.35034(3) 0.64972(3) 0.24314(2) 0.01347(8) Uani 1 1 d . . . . .
O12 O 0.0547(5) 0.4262(5) 0.1470(4) 0.0214(12) Uani 1 1 d . . . . .
O33 O 0.7227(5) 0.9586(6) 0.2918(3) 0.0247(14) Uani 1 1 d . . . . .
O8 O 0.2909(5) 0.4935(5) 0.3994(3) 0.0190(12) Uani 1 1 d . . . . .
O26 O 0.5477(5) 0.9558(5) 0.3477(3) 0.0178(11) Uani 1 1 d . . . . .
O10 O 0.2819(5) 0.3148(5) 0.2241(4) 0.0223(13) Uani 1 1 d . . . . .
O17 O 0.0676(5) 0.2623(5) 0.2057(4) 0.0227(13) Uani 1 1 d . . . . .
O31 O 0.5330(5) 0.8377(5) 0.2193(3) 0.0172(11) Uani 1 1 d . . . . .
O24 O 0.3817(5) 0.9340(5) 0.1710(3) 0.0215(12) Uani 1 1 d . . . . .
O16 O 0.1845(6) 0.2960(5) 0.3307(4) 0.0228(13) Uani 1 1 d . . . . .
O15 O 0.0755(5) 0.4387(5) 0.3781(3) 0.0206(12) Uani 1 1 d . . . . .
O14 O -0.0382(5) 0.4068(5) 0.2541(4) 0.0211(12) Uani 1 1 d . . . . .
O34 O 0.7106(5) 0.8426(7) 0.1656(4) 0.0300(16) Uani 1 1 d . . . . .
O30 O 0.5223(5) 0.7242(6) 0.0905(3) 0.0261(15) Uani 1 1 d . . . . .
O28 O 0.6850(5) 0.7433(6) 0.2665(3) 0.0235(13) Uani 1 1 d . . . . .
O4 O 0.2717(5) 0.4761(5) 0.1571(3) 0.0186(11) Uani 1 1 d . . . . .
O32 O 0.5732(5) 1.0508(5) 0.2437(4) 0.0232(13) Uani 1 1 d . . . . .
O3 O 0.4051(5) 0.5087(5) 0.2977(4) 0.0198(12) Uani 1 1 d . . . . .
O6 O 0.0642(5) 0.6062(5) 0.3217(3) 0.0178(11) Uani 1 1 d . . . . .
O35 O 0.5602(6) 0.9369(6) 0.1186(4) 0.0329(18) Uani 1 1 d . . . . .
O19 O 0.3327(5) 0.7145(5) 0.1353(3) 0.0174(11) Uani 1 1 d . . . . .
O21 O 0.5170(4) 0.7405(5) 0.3317(3) 0.0154(10) Uani 1 1 d . . . . .
O13 O 0.1748(5) 0.4624(5) 0.2738(3) 0.0156(10) Uani 1 1 d . . . . .
O1 O 0.1525(5) 0.6345(5) 0.2113(3) 0.0171(11) Uani 1 1 d . . . . .
O22 O 0.5021(5) 0.6091(5) 0.1876(4) 0.0212(13) Uani 1 1 d . . . . .
O27 O 0.7176(5) 0.8651(6) 0.4051(4) 0.0243(13) Uani 1 1 d . . . . .
O20 O 0.3468(5) 0.8438(5) 0.2771(3) 0.0161(11) Uani 1 1 d . . . . .
O2 O 0.2821(5) 0.6711(5) 0.3529(3) 0.0167(11) Uani 1 1 d . . . . .
O25 O 0.3930(6) 1.0688(5) 0.3049(4) 0.0252(14) Uani 1 1 d . . . . .
O11 O 0.1598(6) 0.2671(5) 0.0858(4) 0.0269(14) Uani 1 1 d . . . . .
O9 O 0.4107(6) 0.3350(6) 0.3583(4) 0.0294(15) Uani 1 1 d . . . . .
O23 O 0.3612(6) 0.8216(6) 0.0300(4) 0.0304(16) Uani 1 1 d . . . . .
O7 O 0.1775(5) 0.6445(5) 0.4621(3) 0.0207(12) Uani 1 1 d . . . . .
O18 O -0.0429(6) 0.2206(5) 0.3144(4) 0.0257(14) Uani 1 1 d . . . . .
O5 O -0.0728(5) 0.5737(6) 0.1897(4) 0.0235(13) Uani 1 1 d . . . . .
O29 O 0.6880(6) 0.6208(8) 0.1321(5) 0.046(2) Uani 1 1 d . . . . .
O36 O 0.7666(7) 1.0723(7) 0.1874(4) 0.0375(18) Uani 1 1 d . U . . .
Na6 Na 0.1232(3) -0.0125(3) 0.4072(2) 0.0224(7) Uani 1 1 d . . . . .
Na7 Na 0.0566(3) -0.0691(3) 0.2421(2) 0.0256(8) Uani 1 1 d . . . . .
Na5 Na 0.4020(3) 0.2278(4) 0.4429(2) 0.0309(9) Uani 1 1 d . . . . .
Na1 Na 0.2935(3) 0.6899(3) 0.5845(2) 0.0264(8) Uani 1 1 d . . . . .
Na4 Na 0.2147(4) 0.4038(4) 0.5781(3) 0.0333(9) Uani 1 1 d . . . . .
Na8 Na 0.2342(4) 0.1143(5) 0.0329(3) 0.0434(12) Uani 1 1 d . . . . .
O56 O 0.3151(5) 0.0580(5) 0.4613(4) 0.0220(12) Uani 1 1 d . . . . .
O55 O 0.0943(5) 0.1164(5) 0.4978(4) 0.0229(13) Uani 1 1 d . . . . .
O53 O 0.2397(6) 0.2862(6) 0.4707(4) 0.0263(14) Uani 1 1 d . . . . .
O60 O 0.1488(5) -0.1561(5) 0.3226(4) 0.0212(12) Uani 1 1 d . . . . .
O41 O 0.3538(6) 0.5290(6) 0.5423(4) 0.0296(15) Uani 1 1 d . . . . .
O61B O -0.0845(13) -0.2136(14) 0.1856(15) 0.057(7) Uani 0.5 1 d . . P A 2
O63 O 0.1417(9) -0.1656(10) 0.1589(6) 0.065(3) Uani 1 1 d . . . . .
O58 O 0.1841(5) 0.0801(5) 0.3193(4) 0.0228(13) Uani 1 1 d . . . . .
O59 O -0.0417(6) 0.0022(6) 0.3310(4) 0.0286(15) Uani 1 1 d . . . . .
O62B O 0.0395(11) 0.0337(10) 0.1605(7) 0.016(2) Uani 0.5 1 d . . P A 2
O39 O 0.4303(6) 0.8267(5) 0.5604(4) 0.0240(13) Uani 1 1 d . . . . .
O40 O 0.2081(6) 0.8379(5) 0.6142(4) 0.0258(14) Uani 1 1 d . . . . .
O43 O 0.1646(6) 0.5700(6) 0.6271(4) 0.0269(14) Uani 1 1 d . . . . .
O42 O 0.4103(7) 0.7319(6) 0.6987(5) 0.045(2) Uani 1 1 d . . . . .
O65 O 0.2671(8) 0.0981(7) 0.1482(4) 0.0375(19) Uani 1 1 d . . . . .
O66 O 0.3684(7) 0.0272(7) 0.0000(4) 0.0380(18) Uani 1 1 d . . . . .
O67 O 0.3663(9) 0.2721(10) 0.0209(6) 0.060(3) Uani 1 1 d . . . . .
O68 O 0.1458(10) 0.1254(11) -0.0763(6) 0.018(2) Uani 0.5 1 d . . P B .
O64 O 0.0937(18) -0.0576(15) 0.0130(10) 0.060(7) Uani 0.5 1 d . . P B 2
O57 O 0.1144(6) -0.1393(5) 0.4837(4) 0.0260(14) Uani 1 1 d . . . . .
O45 O 0.1134(7) 0.2994(6) 0.6417(4) 0.0323(16) Uani 1 1 d . . . . .
O44 O 0.0437(6) 0.3876(7) 0.5036(4) 0.0336(17) Uani 1 1 d . . . . .
O46 O 0.3621(7) 0.4451(10) 0.6792(7) 0.060(3) Uani 1 1 d . . . . .
O54 O 0.4866(6) 0.3527(7) 0.5508(4) 0.0332(16) Uani 1 1 d . . . . .
Na2B Na 0.3742(8) 0.6949(8) 0.8285(6) 0.041(2) Uani 0.5 1 d . . P C 2
Na2A Na 0.3933(17) 0.6427(12) 0.7822(8) 0.085(5) Uani 0.5 1 d . . P C 1
O50 O 0.5245(9) 0.6157(8) 0.8398(6) 0.036(2) Uani 0.75 1 d . . P . .
O47 O 0.2555(12) 0.5419(13) 0.7604(9) 0.022(3) Uani 0.4 1 d . . P . .
O49B O 0.4956(19) 0.854(2) 0.8770(14) 0.044(5) Uani 0.5 1 d . U P C 1
O61A O -0.0945(10) -0.2142(10) 0.2326(7) 0.016(2) Uani 0.5 1 d . . P A 1
O62A O -0.0135(18) 0.0396(15) 0.1671(11) 0.046(5) Uani 0.5 1 d . . P A 1
O48B O 0.2053(17) 0.7441(17) 0.8437(11) 0.012(4) Uani 0.25 1 d . U P C 2
O48A O 0.244(3) 0.699(3) 0.7883(18) 0.038(7) Uani 0.25 1 d . U P C 1
Na3B Na 0.1879(11) 0.7108(12) 0.9520(7) 0.021(3) Uani 0.26 1 d . . P C 2
O70 O 0.3479(15) 0.4965(13) 0.0317(10) 0.041(4) Uani 0.5 1 d . . P . .
Na3A Na 0.2769(14) 0.7252(16) 0.9190(8) 0.057(5) Uani 0.34 1 d . . P C 1
Na9 Na 0.2144(17) 0.3218(16) -0.0231(8) 0.069(5) Uani 0.4 1 d . . P B 2
O37 O 0.074(3) 0.318(3) -0.049(2) 0.049(9) Uani 0.25 1 d . U P D 1
O69 O 0.082(3) 0.404(3) -0.0479(15) 0.032(7) Uani 0.25 1 d . . P B 2
O49A O 0.450(3) 0.833(2) 0.8869(14) 0.069(8) Uani 0.5 1 d . . P C 2
O51 O 0.1318(12) 0.8067(16) 0.8966(8) 0.042(5) Uani 0.5 1 d . . P C 1
O52A O 0.307(2) 0.600(2) 0.9187(18) 0.087(9) Uani 0.5 1 d . . P C 2
O71A O 0.1382(16) 0.591(2) 0.0394(11) 0.098(8) Uani 0.6667 1 d . . P E 1
O52B O -0.200(2) 0.530(3) 0.0624(12) 0.078(8) Uani 0.5 1 d . . P F 3
O71B O 0.114(3) 0.674(3) 0.088(2) 0.071(11) Uani 0.3333 1 d . . P G 2
Na10 Na 0.3980(5) 0.8747(5) 0.4334(3) 0.0547(14) Uani 1 1 d . . . . .

loop_
_atom_site_aniso_label
_atom_site_aniso_U_11
_atom_site_aniso_U_22
_atom_site_aniso_U_33
_atom_site_aniso_U_23
_atom_site_aniso_U_13
_atom_site_aniso_U_12
W2 0.01550(13) 0.00963(12) 0.01661(14) 0.00352(10) 0.00434(10) 0.00109(10)
W8 0.01009(12) 0.01947(14) 0.01655(15) 0.00085(11) 0.00354(10) -0.00034(10)
W7 0.01577(13) 0.01096(13) 0.01780(15) 0.00334(10) 0.00342(11) -0.00105(10)
W3 0.01734(14) 0.01086(13) 0.02344(16) 0.00495(11) 0.00219(11) 0.00455(10)
W4 0.01566(14) 0.01245(13) 0.02124(16) 0.00014(11) 0.00536(11) -0.00006(10)
W1 0.01074(12) 0.01535(13) 0.02122(16) 0.00616(11) 0.00337(10) 0.00229(10)
W6 0.01820(15) 0.02058(15) 0.01533(15) 0.00299(12) 0.00446(11) -0.00516(11)
W5 0.01773(14) 0.01044(13) 0.02324(17) 0.00409(11) 0.00569(12) -0.00087(10)
W9 0.01186(13) 0.02951(18) 0.02237(17) -0.00721(14) 0.00653(12) -0.00014(12)
W10 0.01938(16) 0.03014(19) 0.01832(17) 0.00194(13) 0.00668(12) -0.01236(13)
Pr1 0.01103(16) 0.01138(16) 0.01759(19) 0.00306(14) 0.00339(14) 0.00168(13)
O12 0.016(3) 0.020(3) 0.027(3) 0.005(2) 0.003(2) 0.002(2)
O33 0.016(3) 0.033(3) 0.017(3) 0.000(3) 0.005(2) -0.009(2)
O8 0.019(3) 0.016(3) 0.021(3) 0.007(2) 0.003(2) 0.000(2)
O26 0.014(2) 0.021(3) 0.016(3) 0.002(2) 0.004(2) 0.000(2)
O10 0.021(3) 0.017(3) 0.027(3) 0.002(2) 0.005(2) 0.003(2)
O17 0.019(3) 0.017(3) 0.030(4) 0.002(2) 0.007(2) 0.001(2)
O31 0.013(2) 0.021(3) 0.013(3) -0.001(2) 0.0023(19) -0.003(2)
O24 0.025(3) 0.015(3) 0.023(3) 0.006(2) 0.002(2) -0.001(2)
O16 0.029(3) 0.014(3) 0.025(3) 0.006(2) 0.006(3) 0.002(2)
O15 0.025(3) 0.011(2) 0.025(3) 0.005(2) 0.007(2) -0.001(2)
O14 0.017(3) 0.017(3) 0.026(3) 0.005(2) 0.004(2) -0.004(2)
O34 0.015(3) 0.043(4) 0.022(3) -0.005(3) 0.009(2) -0.007(3)
O30 0.019(3) 0.037(4) 0.014(3) -0.007(3) 0.006(2) -0.002(3)
O28 0.017(3) 0.028(3) 0.021(3) -0.001(3) 0.004(2) 0.001(2)
O4 0.014(2) 0.016(3) 0.023(3) 0.002(2) 0.004(2) 0.000(2)
O32 0.025(3) 0.016(3) 0.023(3) 0.005(2) 0.003(2) -0.007(2)
O3 0.016(3) 0.015(3) 0.030(3) 0.008(2) 0.003(2) 0.005(2)
O6 0.012(2) 0.016(3) 0.028(3) 0.008(2) 0.006(2) 0.004(2)
O35 0.026(3) 0.036(4) 0.026(4) 0.009(3) 0.006(3) -0.020(3)
O19 0.015(2) 0.018(3) 0.020(3) 0.005(2) 0.004(2) 0.003(2)
O21 0.010(2) 0.021(3) 0.015(3) 0.002(2) 0.0028(19) 0.005(2)
O13 0.013(2) 0.014(2) 0.017(3) 0.000(2) 0.001(2) 0.0021(19)
O1 0.013(2) 0.018(3) 0.021(3) 0.007(2) 0.003(2) 0.003(2)
O22 0.015(3) 0.016(3) 0.028(3) -0.006(2) 0.001(2) 0.004(2)
O27 0.015(3) 0.032(3) 0.023(3) 0.001(3) 0.002(2) 0.004(2)
O20 0.015(2) 0.012(2) 0.021(3) 0.003(2) 0.007(2) 0.0000(19)
O2 0.018(3) 0.012(2) 0.020(3) 0.005(2) 0.005(2) 0.000(2)
O25 0.027(3) 0.013(3) 0.034(4) 0.004(3) 0.003(3) 0.005(2)
O11 0.030(3) 0.016(3) 0.029(4) -0.004(3) 0.010(3) -0.002(2)
O9 0.027(3) 0.023(3) 0.038(4) 0.009(3) -0.002(3) 0.008(3)
O23 0.030(4) 0.032(4) 0.020(3) 0.007(3) 0.001(3) -0.009(3)
O7 0.022(3) 0.017(3) 0.021(3) 0.002(2) 0.007(2) 0.000(2)
O18 0.029(3) 0.014(3) 0.031(4) 0.006(3) 0.009(3) -0.003(2)
O5 0.012(3) 0.029(3) 0.035(4) 0.016(3) 0.005(2) 0.008(2)
O29 0.017(3) 0.068(6) 0.037(5) -0.020(4) 0.005(3) 0.007(4)
O36 0.036(2) 0.040(2) 0.034(2) 0.0104(17) 0.0111(17) -0.0021(17)
Na6 0.0217(17) 0.0186(16) 0.0273(19) 0.0049(14) 0.0069(14) 0.0046(13)
Na7 0.0197(17) 0.0190(17) 0.037(2) 0.0056(15) 0.0021(15) 0.0052(14)
Na5 0.0228(19) 0.029(2) 0.043(3) 0.0194(19) 0.0018(17) 0.0041(16)
Na1 0.0226(18) 0.0196(17) 0.034(2) 0.0059(15) 0.0009(15) 0.0009(14)
Na4 0.037(2) 0.028(2) 0.037(2) 0.0094(18) 0.0150(19) 0.0054(18)
Na8 0.041(3) 0.060(3) 0.034(3) 0.010(2) 0.012(2) 0.020(2)
O56 0.022(3) 0.016(3) 0.028(3) 0.004(2) 0.006(2) 0.004(2)
O55 0.020(3) 0.021(3) 0.026(3) 0.005(2) 0.002(2) 0.003(2)
O53 0.026(3) 0.024(3) 0.028(4) 0.006(3) 0.004(3) 0.003(3)
O60 0.017(3) 0.015(3) 0.033(4) 0.004(2) 0.009(2) 0.005(2)
O41 0.027(3) 0.033(4) 0.030(4) 0.014(3) 0.001(3) 0.006(3)
O61B 0.018(7) 0.024(8) 0.12(2) 0.001(11) -0.006(10) 0.005(6)
O63 0.049(6) 0.081(8) 0.056(7) -0.019(6) 0.003(5) 0.038(6)
O58 0.021(3) 0.011(3) 0.033(4) 0.003(2) 0.001(3) 0.001(2)
O59 0.020(3) 0.024(3) 0.040(4) 0.008(3) 0.005(3) 0.002(3)
O62B 0.014(5) 0.014(5) 0.022(6) 0.005(4) 0.005(5) 0.008(5)
O39 0.025(3) 0.023(3) 0.021(3) 0.006(2) 0.002(2) 0.000(2)
O40 0.026(3) 0.020(3) 0.030(4) 0.006(3) 0.005(3) 0.001(2)
O43 0.026(3) 0.021(3) 0.035(4) 0.006(3) 0.010(3) 0.007(3)
O42 0.039(4) 0.016(3) 0.067(6) 0.003(4) -0.016(4) 0.003(3)
O65 0.054(5) 0.030(4) 0.031(4) 0.005(3) 0.003(4) 0.022(4)
O66 0.043(5) 0.047(5) 0.034(4) 0.020(4) 0.018(4) 0.017(4)
O67 0.060(7) 0.066(7) 0.051(6) 0.007(5) 0.028(5) 0.004(5)
O68 0.017(5) 0.031(6) 0.009(5) 0.003(4) 0.010(4) 0.008(5)
O64 0.077(14) 0.041(10) 0.037(10) -0.005(8) 0.029(9) -0.043(10)
O57 0.034(4) 0.019(3) 0.028(4) 0.006(3) 0.011(3) 0.009(3)
O45 0.038(4) 0.028(4) 0.035(4) 0.010(3) 0.014(3) 0.010(3)
O44 0.033(4) 0.042(4) 0.034(4) 0.022(3) 0.007(3) 0.012(3)
O46 0.026(4) 0.084(8) 0.093(9) 0.064(7) 0.013(5) 0.020(5)
O54 0.025(3) 0.035(4) 0.038(4) 0.013(3) 0.005(3) 0.002(3)
Na2B 0.026(4) 0.030(5) 0.063(7) 0.007(5) 0.003(4) 0.005(4)
Na2A 0.152(17) 0.053(8) 0.060(9) 0.024(7) 0.021(10) 0.040(10)
O50 0.034(5) 0.024(5) 0.049(7) 0.000(4) 0.022(5) 0.003(4)
O47 0.012(6) 0.019(7) 0.032(9) 0.002(6) 0.008(6) -0.001(5)
O49B 0.043(6) 0.044(6) 0.044(6) 0.011(2) 0.009(2) 0.010(2)
O61A 0.016(5) 0.011(5) 0.020(6) 0.005(5) -0.002(5) 0.003(4)
O62A 0.046(11) 0.025(8) 0.055(13) 0.006(8) -0.009(10) -0.002(8)
O48B 0.012(4) 0.012(4) 0.012(4) 0.0028(13) 0.0021(12) 0.0030(13)
O48A 0.038(7) 0.038(7) 0.038(7) 0.0091(19) 0.0075(17) 0.0088(19)
Na3B 0.022(6) 0.025(7) 0.015(6) 0.006(5) 0.004(5) 0.003(5)
O70 0.045(9) 0.025(7) 0.059(12) 0.017(7) 0.004(8) 0.016(7)
Na3A 0.049(9) 0.070(12) 0.027(8) -0.010(7) -0.002(7) -0.013(8)
Na9 0.113(15) 0.091(13) 0.035(8) 0.034(8) 0.035(9) 0.066(12)
O37 0.049(9) 0.048(9) 0.049(9) 0.012(3) 0.009(3) 0.012(3)
O69 0.032(15) 0.039(17) 0.021(14) 0.006(12) 0.010(11) -0.004(12)
O49A 0.08(2) 0.073(18) 0.061(16) 0.022(13) -0.002(15) 0.048(17)
O51 0.021(7) 0.074(12) 0.018(7) 0.023(7) -0.003(5) -0.022(7)
O52A 0.082(19) 0.052(14) 0.14(3) 0.030(16) 0.058(19) 0.005(13)
O71A 0.049(10) 0.14(2) 0.065(13) -0.032(13) 0.000(9) -0.008(12)
O52B 0.071(16) 0.12(2) 0.042(13) -0.002(14) 0.015(11) 0.050(16)
O71B 0.09(3) 0.09(3) 0.08(2) 0.05(2) 0.05(2) 0.05(2)
Na10 0.054(3) 0.051(3) 0.058(4) 0.010(3) 0.010(3) 0.013(3)

loop_
_atom_type_symbol
_atom_type_description
_atom_type_scat_dispersion_real
_atom_type_scat_dispersion_imag
_atom_type_scat_source
Na Na 0.0362 0.0249 'International Tables Vol C Tables 4.2.6.8 and 6.1.1.4'
O O 0.0106 0.0060 'International Tables Vol C Tables 4.2.6.8 and 6.1.1.4'
Pr Pr -0.2180 2.8214 'International Tables Vol C Tables 4.2.6.8 and 6.1.1.4'
W W -0.8490 6.8722 'International Tables Vol C Tables 4.2.6.8 and 6.1.1.4'

loop_
_geom_angle_atom_site_label_1
_geom_angle_atom_site_label_2
_geom_angle_atom_site_label_3
_geom_angle
_geom_angle_site_symmetry_1
_geom_angle_site_symmetry_3
_geom_angle_publ_flag
O69b NA9b O11 98.1(10) . . ?
O52Ab NA3Bb O23 80.4(9) . 1_556 ?
O8 W2 O15 84.1(3) . . ?
O8 W2 O6 153.3(3) . . ?
O8 W2 O13 76.5(2) . . ?
O48Bb NA3Bb O23 104.2(8) . 1_556 ?
O69b NA9b O29 91.4(9) . 2_665 ?
O49Ba NA2Aa Na1 108.8(6) . . ?
O48Aa NA2Aa Na1 75.3(10) . . ?
O15 W2 O13 74.9(2) . . ?
O6 W2 O15 84.2(3) . . ?
O6 W2 O13 77.3(2) . . ?
O2 W2 O8 91.1(3) . . ?
O2 W2 O15 160.2(3) . . ?
O2 W2 O6 91.8(3) . . ?
O2 W2 O13 85.3(2) . . ?
O7 W2 O8 102.3(3) . . ?
O7 W2 O15 96.0(3) . . ?
O7 W2 O6 102.7(3) . . ?
O7 W2 O13 170.9(3) . . ?
O7 W2 O2 103.8(3) . . ?
O33 W8 O31 74.9(2) . . ?
O26 W8 O33 83.1(3) . . ?
O26 W8 O31 77.0(2) . . ?
O28 W8 O33 85.0(3) . . ?
O28 W8 O26 153.7(3) . . ?
O28 W8 O31 77.3(3) . . ?
NA3Aa NA2Aa Na1 122.8(6) . . ?
O69b NA9b Na8 135.9(11) . . ?
O49Ab NA2Bb O42 99.7(10) . . ?
O48Bb NA2Bb O42 105.8(7) . . ?
O52Ab NA2Bb O42 160.5(8) . . ?
O48Aa NA2Aa O42 85.4(11) . . ?
O21 W8 O33 160.3(3) . . ?
O21 W8 O26 91.0(3) . . ?
O69b NA9b O67 167.3(13) . . ?
O69b NA9b O68 108.2(12) . . ?
O48Aa NA2Aa O46 113.4(12) . . ?
O48Bb NA3Bb Na2B 40.0(6) . . ?
NA3Bb O48Bb Na2B 101.7(9) . . ?
O52Ab NA3Bb Na2B 43.2(7) . . ?
O21 W8 O31 85.4(2) . . ?
O21 W8 O28 92.4(3) . . ?
O27 W8 O33 95.9(3) . . ?
O27 W8 O26 102.4(3) . . ?
O27 W8 O31 170.7(3) . . ?
O27 W8 O28 102.1(3) . . ?
O27 W8 O21 103.8(3) . . ?
O26 W7 O31 78.0(2) . . ?
O26 W7 O24 154.8(3) . . ?
O26 W7 O32 84.0(3) . . ?
O24 W7 O31 77.7(3) . . ?
O24 W7 O32 83.4(3) . . ?
O32 W7 O31 74.6(2) . . ?
NA3Bb O52Ab Na2B 97.0(11) . . ?
O51a NA3Aa Na2A 116.2(8) . . ?
O48Aa NA3Aa Na2A 40.1(9) . . ?
O49Ab NA2Bb O50 94.9(9) . . ?
O49Ab NA2Bb O47 169.4(11) . . ?
O48Aa NA2Aa O49B 83.2(12) . . ?
O20 W7 O26 93.2(3) . . ?
O20 W7 O31 85.7(2) . . ?
O20 W7 O24 91.3(3) . . ?
O20 W7 O32 160.2(3) . . ?
O25 W7 O26 100.9(3) . . ?
O25 W7 O31 170.3(3) . . ?
O25 W7 O24 102.0(3) . . ?
O25 W7 O32 95.8(3) . . ?
O25 W7 O20 104.0(3) . . ?
O8 W3 O16 82.9(3) . . ?
O8 W3 O13 76.0(2) . . ?
O10 W3 O8 152.7(3) . . ?
O10 W3 O16 84.0(3) . . ?
O10 W3 O13 77.4(2) . . ?
O49Ab NA2Bb O48B 88.6(11) . . ?
O51a NA3Aa O48A 76.7(10) . . ?
O49Ab NA2Bb Na3B 82.6(11) . . ?
O48Bb NA2Bb Na3B 38.3(6) . . ?
O52Ab NA2Bb Na3B 39.8(7) . . ?
O69b NA9b O70 92.7(11) . . ?
O49Ba NA2Aa Na3A 61.7(6) . . ?
NA2Aa O48Aa Na3A 91.5(14) . . ?
O48Aa NA2Aa Na3A 48.3(10) . . ?
O48Bb NA2Bb O52A 74.5(9) . . ?
O48Bb NA3Bb O52A 79.3(10) . . ?
O49Ab NA2Bb O52A 99.8(13) . . ?
O61Aa Na7 Na6 96.2(4) . . ?
O62Aa Na7 Na6 129.0(5) . . ?
O61Bb Na7 Na6 120.1(8) . . ?
O62Bb Na7 Na6 134.3(4) . . ?
O62Bb Na7 O60 157.4(4) . . ?
O61Aa Na7 O60 84.3(4) . . ?
O61Bb Na7 O60 98.9(6) . . ?
O61Bb Na7 O63 79.0(7) . . ?
O62Bb Na7 O63 82.5(5) . . ?
O61Aa Na7 O63 96.4(5) . . ?
O61Bb Na7 O58 168.6(8) . . ?
O62Bb Na7 O58 90.3(4) . . ?
O61Aa Na7 O58 144.8(4) . . ?
O62Aa Na7 O59 90.0(6) . . ?
O61Bb Na7 O59 94.9(7) . . ?
O62Bb Na7 O59 104.7(4) . . ?
O61Aa Na7 O59 75.9(4) . . ?
O61Bb Na7 O62B 96.4(8) . . ?
O61Aa Na7 O62A 103.6(6) . . ?
O64b Na8 O11 108.6(6) . . ?
O64b Na8 Na9 127.8(8) . . ?
NA2Aa O42 Na1 127.7(6) . . ?
NA9b O67 Na8 83.5(6) . . ?
O16 W3 O13 74.6(2) . . ?
O3 W3 O8 92.5(3) . . ?
O3 W3 O10 92.1(3) . . ?
O3 W3 O16 160.8(3) . . ?
O3 W3 O13 86.2(2) . . ?
O9 W3 O8 102.0(3) . . ?
O9 W3 O10 103.0(3) . . ?
O9 W3 O16 95.3(3) . . ?
O9 W3 O3 103.9(3) . . ?
O9 W3 O13 169.8(3) . . ?
O12 W4 O10 153.0(3) . . ?
O12 W4 O17 83.2(3) . . ?
O12 W4 O13 77.0(2) . . ?
O10 W4 O17 82.7(3) . . ?
O10 W4 O13 77.1(2) . . ?
O17 W4 O13 74.2(2) . . ?
O4 W4 O12 92.2(3) . . ?
O4 W4 O10 92.9(3) . . ?
O4 W4 O17 159.3(3) . . ?
O4 W4 O13 85.1(2) . . ?
O11 W4 O12 102.2(3) . . ?
O11 W4 O10 102.2(3) . . ?
O11 W4 O17 96.9(3) . . ?
O11 W4 O4 103.9(3) . . ?
O11 W4 O13 171.0(3) . . ?
O12 W1 O14 83.8(3) . . ?
O12 W1 O6 153.9(3) . . ?
O12 W1 O13 77.9(2) . . ?
O14 W1 O13 74.1(2) . . ?
O6 W1 O14 82.8(3) . . ?
O6 W1 O13 77.0(2) . . ?
O1 W1 O12 93.2(3) . . ?
O1 W1 O14 159.5(3) . . ?
O1 W1 O6 91.6(3) . . ?
O1 W1 O13 85.4(2) . . ?
O5 W1 O12 102.0(3) . . ?
O5 W1 O14 96.4(3) . . ?
O5 W1 O6 101.7(3) . . ?
O5 W1 O13 170.5(3) . . ?
O5 W1 O1 104.0(3) . . ?
O24 W6 O31 77.1(2) . . ?
O24 W6 O30 152.9(3) . . ?
O24 W6 O35 83.5(3) . . ?
O30 W6 O31 76.8(2) . . ?
O30 W6 O35 82.3(3) . . ?
O35 W6 O31 73.8(3) . . ?
O19 W6 O31 85.5(2) . . ?
O19 W6 O24 92.9(3) . . ?
O19 W6 O30 92.3(3) . . ?
O19 W6 O35 159.3(3) . . ?
O23 W6 O31 170.4(3) . . ?
O23 W6 O24 102.0(3) . . ?
O23 W6 O30 102.5(3) . . ?
O23 W6 O35 96.6(3) . . ?
O23 W6 O19 104.1(3) . . ?
O17 W5 O16 87.6(3) . . ?
O17 W5 O15 154.4(3) . . ?
O17 W5 O14 87.9(3) . . ?
O17 W5 O13 77.8(2) . . ?
O16 W5 O15 87.0(3) . . ?
O16 W5 O13 77.1(2) . . ?
O15 W5 O13 76.6(2) . . ?
O14 W5 O16 153.5(3) . . ?
O14 W5 O15 85.8(3) . . ?
O14 W5 O13 76.4(2) . . ?
O18 W5 O17 103.2(3) . . ?
O18 W5 O16 101.1(3) . . ?
O18 W5 O15 102.4(3) . . ?
O18 W5 O14 105.3(3) . . ?
O18 W5 O13 178.0(3) . . ?
O34 W9 O31 74.5(2) . . ?
O30 W9 O31 77.2(3) . . ?
O30 W9 O34 83.6(3) . . ?
O30 W9 O28 152.5(3) . . ?
O28 W9 O31 76.2(3) . . ?
O28 W9 O34 82.8(3) . . ?
O22 W9 O31 86.1(2) . . ?
O22 W9 O34 160.5(3) . . ?
O22 W9 O30 93.2(3) . . ?
O22 W9 O28 91.8(3) . . ?
O29 W9 O31 169.2(4) . . ?
O29 W9 O34 94.8(4) . . ?
O29 W9 O30 102.7(4) . . ?
O29 W9 O28 102.1(4) . . ?
O29 W9 O22 104.7(4) . . ?
O33 W10 O31 77.1(2) . . ?
O34 W10 O33 87.4(3) . . ?
O34 W10 O31 77.4(2) . . ?
O34 W10 O32 154.0(3) . . ?
O32 W10 O33 86.6(3) . . ?
O32 W10 O31 76.7(2) . . ?
O35 W10 O33 154.0(3) . . ?
O35 W10 O31 76.9(2) . . ?
O35 W10 O34 87.9(4) . . ?
O35 W10 O32 86.4(3) . . ?
O36 W10 O33 103.0(3) . . ?
O36 W10 O31 179.8(4) . . ?
O36 W10 O34 102.8(4) . . ?
O36 W10 O32 103.2(4) . . ?
O36 W10 O35 103.0(4) . . ?
O4 Pr1 O3 74.4(2) . . ?
O4 Pr1 O19 79.6(2) . . ?
O4 Pr1 O21 139.5(2) . . ?
O4 Pr1 O1 72.6(2) . . ?
O4 Pr1 O22 75.1(2) . . ?
O4 Pr1 O20 145.3(2) . . ?
O4 Pr1 O2 116.3(2) . . ?
O3 Pr1 O21 72.9(2) . . ?
O3 Pr1 O1 116.7(2) . . ?
O3 Pr1 O20 138.7(2) . . ?
O19 Pr1 O3 144.6(2) . . ?
O19 Pr1 O21 116.4(2) . . ?
O19 Pr1 O1 76.5(2) . . ?
O19 Pr1 O20 73.4(2) . . ?
O1 Pr1 O21 144.8(2) . . ?
O22 Pr1 O3 76.6(2) . . ?
O22 Pr1 O19 73.8(2) . . ?
O22 Pr1 O21 74.80(19) . . ?
O22 Pr1 O1 139.2(2) . . ?
O22 Pr1 O20 116.5(2) . . ?
O22 Pr1 O2 144.5(2) . . ?
O20 Pr1 O21 73.7(2) . . ?
O20 Pr1 O1 79.96(19) . . ?
O2 Pr1 O3 74.9(2) . . ?
O2 Pr1 O19 139.3(2) . . ?
O2 Pr1 O21 76.80(19) . . ?
O2 Pr1 O1 73.9(2) . . ?
O2 Pr1 O20 74.48(19) . . ?
W1 O12 W4 115.4(3) . . ?
W10 O33 W8 115.7(3) . . ?
W2 O8 W3 116.1(3) . . ?
W8 O26 Na10 105.1(3) . . ?
W7 O26 W8 114.0(3) . . ?
W7 O26 Na10 99.3(3) . . ?
W3 O10 W4 115.2(3) . . ?
W5 O17 W4 116.0(3) . . ?
W8 O31 W6 175.1(3) . . ?
W8 O31 W9 89.9(2) . . ?
W7 O31 W8 90.4(2) . . ?
W7 O31 W6 89.9(2) . . ?
W7 O31 W9 174.8(3) . . ?
W7 O31 W10 93.0(2) . . ?
W9 O31 W6 89.4(2) . . ?
W10 O31 W8 92.3(2) . . ?
W10 O31 W6 92.6(2) . . ?
W10 O31 W9 92.2(2) . . ?
W6 O24 W7 114.6(3) . . ?
W5 O16 W3 115.9(3) . . ?
W5 O15 W2 115.9(3) . . ?
W5 O14 W1 116.7(3) . . ?
W10 O34 W9 116.0(3) . . ?
W9 O30 W6 115.5(3) . . ?
W8 O28 W9 116.0(3) . . ?
W4 O4 Pr1 129.1(3) . . ?
W10 O32 W7 115.8(3) . . ?
W3 O3 Pr1 128.0(3) . . ?
W2 O6 W1 114.6(3) . . ?
W10 O35 W6 116.7(4) . . ?
W6 O19 Pr1 128.7(3) . . ?
W8 O21 Pr1 128.7(3) . . ?
W2 O13 W3 90.7(2) . . ?
W2 O13 W4 175.2(3) . . ?
W2 O13 W1 90.5(2) . . ?
W3 O13 W4 89.5(2) . . ?
W1 O13 W3 174.7(3) . . ?
W1 O13 W4 88.8(2) . . ?
W5 O13 W2 92.6(2) . . ?
W5 O13 W3 92.3(2) . . ?
W5 O13 W4 92.1(2) . . ?
W5 O13 W1 92.8(2) . . ?
W1 O1 Pr1 128.7(3) . . ?
W9 O22 Pr1 128.5(3) . . ?
W7 O20 Pr1 128.4(3) . . ?
W2 O2 Pr1 128.9(3) . . ?
W2 O2 Na10 125.4(3) . . ?
Pr1 O2 Na10 105.6(2) . . ?
W4 O11 Na8 140.4(4) . . ?
W4 O11 Na9 123.4(6) . . ?
O11 NA9b O29 169.6(8) . 2_665 ?
Na8 O11 Na9 77.1(4) . . ?
W3 O9 Na5 133.5(4) . . ?
W6 O23 Na3B 132.6(5) . 1_554 ?
W6 O23 Na3A 147.5(7) . 1_554 ?
W2 O7 Na1 136.7(4) . . ?
W9 O29 Na9 118.6(6) . 2_665 ?
Na7 Na6 Na5 101.73(13) . . ?
Na7 Na6 Na10 101.28(15) . 1_545 ?
O11 NA9b Na8 50.1(3) . . ?
O23 NA3Bb Na2B 80.4(4) 1_556 . ?
O23 NA3Aa Na2A 128.4(8) 1_556 . ?
O23 NA3Aa O48A 152.4(12) 1_556 . ?
O23 NA3Aa O51 102.2(9) 1_556 . ?
O29 NA9b Na8 123.9(6) 2_665 . ?
O56 Na6 Na7 118.8(2) . . ?
O56 Na6 Na5 31.34(17) . . ?
O56 Na6 O58 81.3(2) . . ?
O56 Na6 O59 150.1(3) . . ?
O56 Na6 O57 87.2(3) . . ?
O56 Na6 Na10 41.67(18) . 1_545 ?
O55 Na6 Na7 135.0(2) . . ?
O55 Na6 Na5 78.4(2) . . ?
O55 Na6 O56 84.6(3) . . ?
O55 Na6 O60 174.1(3) . . ?
O55 Na6 O58 108.5(3) . . ?
O55 Na6 O59 90.4(3) . . ?
O55 Na6 O57 87.9(3) . . ?
O55 Na6 Na10 119.0(2) . 1_545 ?
O60 Na6 Na7 49.5(2) . . ?
O60 Na6 Na5 105.1(2) . . ?
O60 Na6 O56 96.0(3) . . ?
O60 Na6 O58 77.4(2) . . ?
O60 Na6 O59 92.0(3) . . ?
O60 Na6 O57 86.2(3) . . ?
O60 Na6 Na10 59.2(2) . 1_545 ?
O58 Na6 Na7 47.20(18) . . ?
O58 Na6 Na5 55.94(18) . . ?
O58 Na6 O59 72.4(3) . . ?
O58 Na6 O57 158.8(3) . . ?
O58 Na6 Na10 92.1(2) . 1_545 ?
O59 Na6 Na7 49.5(2) . . ?
O59 Na6 Na5 118.8(2) . . ?
O59 Na6 Na10 150.2(2) . 1_545 ?
O57 Na6 Na7 127.9(2) . . ?
O57 Na6 Na5 117.4(2) . . ?
O57 Na6 O59 122.1(3) . . ?
O57 Na6 Na10 67.7(2) . 1_545 ?
Na10 Na6 Na5 67.18(12) 1_545 . ?
O60 Na7 Na6 47.26(18) . . ?
O60 Na7 O59 90.5(3) . . ?
O60 Na7 O62A 172.0(5) . . ?
O63 Na7 Na6 127.8(3) . . ?
O63 Na7 O60 84.2(4) . . ?
O63 Na7 O59 171.1(4) . . ?
O63 Na7 O62A 96.3(7) . . ?
O58 Na7 Na6 49.7(2) . . ?
O58 Na7 O60 77.6(3) . . ?
O58 Na7 O63 111.2(4) . . ?
O58 Na7 O59 74.4(3) . . ?
O58 Na7 O62A 94.9(5) . . ?
O59 Na7 Na6 50.1(2) . . ?
O9 Na5 Na6 114.9(2) . . ?
O9 Na5 Na1 70.4(2) . 2_666 ?
O9 Na5 O53 89.7(3) . . ?
O9 Na5 Na10 138.3(2) . 2_666 ?
Na1 Na5 Na6 147.09(15) 2_666 . ?
O56 Na5 O9 143.1(3) . . ?
O56 Na5 Na6 32.33(18) . . ?
O56 Na5 Na1 125.7(2) . 2_666 ?
O56 Na5 O53 85.2(3) . . ?
O56 Na5 O39 91.7(3) . 2_666 ?
O56 Na5 O54 110.5(3) . . ?
O56 Na5 Na10 69.4(2) . 2_666 ?
O53 Na5 Na6 63.79(19) . . ?
O53 Na5 Na1 148.1(2) . 2_666 ?
O53 Na5 Na10 125.5(3) . 2_666 ?
O39 Na5 O9 99.1(3) 2_666 . ?
O39 Na5 Na6 117.5(2) 2_666 . ?
O39 Na5 Na1 34.08(18) 2_666 2_666 ?
O39 Na5 O53 168.8(3) 2_666 . ?
O39 Na5 Na10 43.6(2) 2_666 2_666 ?
O54 Na5 O9 105.0(3) . . ?
O54 Na5 Na6 126.3(2) . . ?
O54 Na5 Na1 78.9(2) . 2_666 ?
O54 Na5 O53 82.6(3) . . ?
O54 Na5 O39 88.4(3) . 2_666 ?
O54 Na5 Na10 64.3(2) . 2_666 ?
Na10 Na5 Na6 101.66(14) 2_666 . ?
Na10 Na5 Na1 68.01(13) 2_666 2_666 ?
O7 Na1 Na5 104.5(2) . 2_666 ?
O7 Na1 Na4 86.78(19) . . ?
O7 Na1 Na2A 156.1(3) . . ?
Na5 Na1 Na2A 92.3(3) 2_666 . ?
Na4 Na1 Na5 110.59(14) . 2_666 ?
Na4 Na1 Na2A 71.3(2) . . ?
O41 Na1 O7 84.6(3) . . ?
O41 Na1 Na5 70.2(2) . 2_666 ?
O41 Na1 Na4 42.4(2) . . ?
O41 Na1 O40 171.4(3) . . ?
O41 Na1 O42 93.8(3) . . ?
O41 Na1 Na2A 85.4(3) . . ?
O39 Na1 O7 93.5(3) . . ?
O39 Na1 Na5 34.04(19) . 2_666 ?
O39 Na1 Na4 143.2(2) . . ?
O39 Na1 O41 100.9(3) . . ?
O39 Na1 O40 83.6(3) . . ?
O39 Na1 O43 170.9(3) . . ?
O39 Na1 O42 85.0(3) . . ?
O39 Na1 Na2A 109.6(3) . . ?
O40 Na1 O7 87.8(3) . . ?
O40 Na1 Na5 115.8(2) . 2_666 ?
O40 Na1 Na4 133.1(2) . . ?
O40 Na1 O42 93.9(3) . . ?
O40 Na1 Na2A 100.1(3) . . ?
O43 Na1 O7 94.4(3) . . ?
O43 Na1 Na5 146.3(2) . 2_666 ?
O43 Na1 Na4 42.03(19) . . ?
O43 Na1 O41 84.3(3) . . ?
O43 Na1 O40 92.2(3) . . ?
O43 Na1 O42 87.2(3) . . ?
O43 Na1 Na2A 63.0(3) . . ?
O42 Na1 O7 177.6(3) . . ?
O42 Na1 Na5 73.3(3) . 2_666 ?
O42 Na1 Na4 93.2(2) . . ?
O42 Na1 Na2A 24.9(3) . . ?
O53 Na4 Na1 113.5(2) . . ?
O41 Na4 Na1 41.6(2) . . ?
O41 Na4 O53 78.9(3) . . ?
O41 Na4 O46 80.0(3) . . ?
O43 Na4 Na1 41.42(19) . . ?
O43 Na4 O53 145.3(3) . . ?
O43 Na4 O41 82.9(3) . . ?
O43 Na4 O46 88.9(4) . . ?
O42 NA2Aa Na1 27.5(3) . . ?
O42 NA2Aa O46 88.0(6) . . ?
O42 NA2Aa O49B 85.1(7) . . ?
O45 Na4 Na1 134.4(3) . . ?
O45 Na4 O53 110.8(3) . . ?
O45 Na4 O41 164.5(4) . . ?
O45 Na4 O43 94.1(3) . . ?
O42 NA2Bb Na3B 144.1(4) . . ?
O42 NA2Aa Na3A 122.9(7) . . ?
O45 Na4 O44 86.7(3) . . ?
O45 Na4 O46 84.8(3) . . ?
O44 Na4 Na1 90.7(2) . . ?
O44 Na4 O53 80.2(3) . . ?
O44 Na4 O41 107.3(3) . . ?
O44 Na4 O43 77.5(3) . . ?
O44 Na4 O46 163.3(4) . . ?
O46 Na4 Na1 85.1(3) . . ?
O46 Na4 O53 116.3(4) . . ?
O11 Na8 Na9 52.8(3) . . ?
O65 Na8 O11 82.0(3) . . ?
O65 Na8 O67 109.1(4) . . ?
O65 Na8 O68 162.2(4) . . ?
O65 Na8 O64 84.7(6) . . ?
O65 Na8 Na9 128.9(4) . . ?
O66 Na8 O11 156.6(4) . . ?
O66 Na8 O65 94.5(3) . . ?
O66 Na8 O67 81.2(4) . . ?
O66 Na8 O68 100.5(4) . . ?
O66 Na8 O64 94.1(7) . . ?
O66 Na8 Na9 117.1(4) . . ?
O67 Na8 O11 78.1(4) . . ?
O67 Na8 O64 165.7(6) . . ?
O67 Na8 Na9 46.1(5) . . ?
O68 Na8 O11 87.8(4) . . ?
O68 Na8 O67 82.8(5) . . ?
O68 Na8 O64 84.8(6) . . ?
O68 Na8 Na9 50.8(5) . . ?
Na6 O56 Na10 102.6(3) . 1_545 ?
Na5 O56 Na6 116.3(3) . . ?
Na5 O56 Na10 122.4(3) . 1_545 ?
Na5 O53 Na4 129.7(3) . . ?
Na6 O60 Na7 83.2(2) . . ?
Na1 O41 Na4 96.0(3) . . ?
Na7 O58 Na6 83.1(2) . . ?
Na7 O59 Na6 80.4(3) . . ?
Na5 O39 Na1 111.9(3) 2_666 . ?
Na5 O39 Na10 99.2(3) 2_666 . ?
Na1 O39 Na10 118.3(3) . . ?
Na1 O43 Na4 96.6(3) . . ?
Na1 O42 Na2B 133.4(4) . . ?
Na8 O68 Na9 81.4(5) . . ?
Na4 O46 Na2A 118.5(5) . . ?
O26 Na10 Na6 110.7(2) . 1_565 ?
O26 Na10 Na5 99.1(2) . 2_666 ?
O26 Na10 Na10 77.8(2) . 2_676 ?
O2 Na10 O26 104.0(3) . . ?
O2 Na10 Na6 89.8(2) . 1_565 ?
O2 Na10 Na5 97.1(2) . 2_666 ?
O2 Na10 Na10 167.3(3) . 2_676 ?
Na5 Na10 Na6 146.8(2) 2_666 1_565 ?
Na5 Na10 Na10 70.24(19) 2_666 2_676 ?
O56 Na10 O26 96.5(3) 1_565 . ?
O56 Na10 O2 125.4(3) 1_565 . ?
O56 Na10 Na6 35.76(17) 1_565 1_565 ?
O56 Na10 Na5 129.0(3) 1_565 2_666 ?
O56 Na10 Na10 66.2(2) 1_565 2_676 ?
O39 Na10 O26 132.7(3) . . ?
O39 Na10 O2 99.6(3) . . ?
O39 Na10 Na6 109.7(2) . 1_565 ?
O39 Na10 Na5 37.14(18) . 2_666 ?
O39 Na10 O56 102.2(3) . 1_565 ?
O39 Na10 Na10 71.1(2) . 2_676 ?
Na10 Na10 Na6 101.5(2) 2_676 1_565 ?
O67 NA9b O11 79.2(5) . . ?
O67 NA9b O29 90.7(7) . 2_665 ?
O67 NA9b Na8 50.5(4) . . ?
O67 NA9b O68 83.9(7) . . ?
O67 NA9b O70 75.8(8) . . ?
O68 NA9b O11 83.5(6) . . ?
O68 NA9b O29 97.5(6) . 2_665 ?
O68 NA9b Na8 47.8(4) . . ?
O68 NA9b O70 158.4(9) . . ?
O46 NA2Aa Na1 69.8(4) . . ?
O46 NA2Aa O49B 161.4(10) . . ?
O46 NA2Aa Na3A 135.5(7) . . ?
O50 NA2Aa Na1 139.7(8) . . ?
O50 NA2Aa O42 121.6(11) . . ?
O50 NA2Bb O42 91.2(5) . . ?
O50 NA2Aa O46 93.0(7) . . ?
O50 NA2Aa O49B 76.2(8) . . ?
O50 NA2Bb O48B 161.8(8) . . ?
O50 NA2Aa O48A 143.6(13) . . ?
O50 NA2Bb Na3B 124.4(6) . . ?
O50 NA2Aa Na3A 95.3(7) . . ?
O50 NA2Bb O52A 87.3(8) . . ?
O47 NA2Aa Na1 82.7(8) . . ?
O47 NA2Bb O42 82.3(6) . . ?
O47 NA2Aa O42 109.7(10) . . ?
O47 NA2Aa O46 61.4(7) . . ?
O47 NA2Aa O50 121.6(9) . . ?
O47 NA2Bb O50 95.4(6) . . ?
O47 NA2Aa O49B 137.2(11) . . ?
O47 NA2Bb O48B 80.9(7) . . ?
O47 NA2Aa O48A 59.3(12) . . ?
O47 NA2Bb Na3B 89.7(5) . . ?
O47 NA2Aa Na3A 77.2(8) . . ?
O47 NA2Bb O52A 78.6(9) . . ?
O70 NA9b O11 99.8(8) . . ?
O70 NA9b O29 75.5(7) . 2_665 ?
O70 NA9b Na8 119.3(7) . . ?

loop_
_geom_bond_atom_site_label_1
_geom_bond_atom_site_label_2
_geom_bond_distance
_geom_bond_site_symmetry_2
_geom_bond_publ_flag
W2 O8 1.943(6) . ?
W2 O15 2.016(6) . ?
W2 O6 1.949(6) . ?
W2 O13 2.309(6) . ?
W2 O2 1.791(6) . ?
NA3Bb O23 2.500(16) 1_556 ?
NA3Aa O23 2.311(16) 1_556 ?
W2 O7 1.732(6) . ?
NA9b O29 2.825(18) 2_665 ?
NA2Aa O50 2.03(2) . ?
NA2Bb O50 2.364(15) . ?
NA2Aa O47 1.90(2) . ?
NA2Bb O47 2.279(19) . ?
NA2Aa O49B 2.93(3) . ?
NA2Bb O48B 2.42(2) . ?
NA2Aa O48A 2.19(4) . ?
NA2Bb Na3B 3.687(18) . ?
O48Bb Na3B 2.33(3) . ?
NA2Aa Na3A 3.40(3) . ?
O48Aa Na3A 2.54(4) . ?
NA9b O69 2.22(4) . ?
NA2Bb O49A 1.91(3) . ?
NA3Aa O51 2.35(3) . ?
NA3Bb O52A 2.38(3) . ?
NA2Bb O52A 2.54(3) . ?
W8 O33 2.018(6) . ?
W8 O26 1.969(6) . ?
W8 O31 2.317(6) . ?
W8 O28 1.918(7) . ?
W8 O21 1.786(6) . ?
W8 O27 1.728(7) . ?
W7 O26 1.937(6) . ?
W7 O31 2.302(6) . ?
W7 O24 1.950(7) . ?
W7 O32 2.030(6) . ?
W7 O20 1.791(6) . ?
W7 O25 1.730(7) . ?
W3 O8 1.946(7) . ?
W3 O10 1.942(7) . ?
W3 O16 2.029(7) . ?
W3 O3 1.782(6) . ?
W3 O13 2.329(6) . ?
W3 O9 1.740(7) . ?
W4 O12 1.936(6) . ?
W4 O10 1.950(7) . ?
W4 O17 2.052(6) . ?
W4 O4 1.796(6) . ?
W4 O13 2.339(6) . ?
W4 O11 1.730(7) . ?
W1 O12 1.920(7) . ?
W1 O14 2.025(6) . ?
W1 O6 1.956(7) . ?
W1 O13 2.316(6) . ?
W1 O1 1.789(6) . ?
W1 O5 1.735(6) . ?
W6 O31 2.333(6) . ?
W6 O24 1.941(7) . ?
W6 O30 1.950(7) . ?
W6 O35 2.036(6) . ?
W6 O19 1.788(6) . ?
W6 O23 1.737(7) . ?
W5 O17 1.894(7) . ?
W5 O16 1.918(7) . ?
W5 O15 1.924(6) . ?
W5 O14 1.909(7) . ?
W5 O13 2.309(6) . ?
W5 O18 1.740(6) . ?
W9 O31 2.332(6) . ?
W9 O34 2.029(7) . ?
W9 O30 1.930(7) . ?
W9 O28 1.955(7) . ?
W9 O22 1.776(7) . ?
W9 O29 1.710(8) . ?
W10 O33 1.915(7) . ?
W10 O31 2.303(6) . ?
W10 O34 1.908(8) . ?
W10 O32 1.913(7) . ?
W10 O35 1.901(8) . ?
W10 O36 1.726(8) . ?
Pr1 O4 2.465(6) . ?
Pr1 O3 2.477(6) . ?
Pr1 O19 2.474(6) . ?
Pr1 O21 2.482(6) . ?
Pr1 O1 2.482(6) . ?
Pr1 O22 2.472(6) . ?
Pr1 O20 2.481(6) . ?
Pr1 O2 2.473(6) . ?
O26 Na10 2.933(9) . ?
O2 Na10 2.788(9) . ?
O11 Na8 2.484(9) . ?
O11 Na9 2.577(16) . ?
O9 Na5 2.402(9) . ?
O23 Na3B 2.500(16) 1_554 ?
O23 Na3A 2.311(16) 1_554 ?
O7 Na1 2.572(8) . ?
O29 Na9 2.825(18) 2_665 ?
Na6 Na7 3.199(6) . ?
Na6 Na5 4.099(6) . ?
Na6 O56 2.446(8) . ?
Na6 O55 2.338(8) . ?
Na6 O60 2.366(7) . ?
Na6 O58 2.457(8) . ?
Na6 O59 2.490(8) . ?
Na6 O57 2.462(8) . ?
Na6 Na10 4.085(7) 1_545 ?
Na7 O60 2.451(8) . ?
Na7 O61B 2.289(18) . ?
Na7 O63 2.405(10) . ?
Na7 O58 2.364(7) . ?
Na7 O59 2.468(9) . ?
Na7 O62B 2.325(14) . ?
Na7 O61A 2.363(13) . ?
Na7 O62A 2.46(2) . ?
Na5 Na1 3.977(6) 2_666 ?
Na5 O56 2.379(8) . ?
Na5 O53 2.453(9) . ?
Na5 O39 2.399(8) 2_666 ?
Na5 O54 2.387(10) . ?
Na5 Na10 3.923(8) 2_666 ?
Na1 Na5 3.977(6) 2_666 ?
Na1 Na4 3.607(6) . ?
Na1 O41 2.407(9) . ?
Na1 O39 2.401(8) . ?
Na1 O40 2.410(8) . ?
Na1 O43 2.402(8) . ?
Na1 O42 2.447(10) . ?
Na1 Na2A 4.200(16) . ?
Na4 O53 2.482(9) . ?
Na4 O41 2.446(9) . ?
Na4 O43 2.431(8) . ?
Na4 O45 2.366(9) . ?
Na4 O44 2.415(9) . ?
Na4 O46 2.456(12) . ?
Na8 O65 2.354(10) . ?
Na8 O66 2.341(10) . ?
Na8 O67 2.450(12) . ?
Na8 O68 2.366(13) . ?
Na8 O64 2.482(16) . ?
Na8 Na9 3.156(17) . ?
O56 Na10 2.783(9) 1_545 ?
O39 Na5 2.399(8) 2_666 ?
O39 Na10 2.742(10) . ?
O42 Na2B 2.829(17) . ?
O42 Na2A 2.232(18) . ?
O67 Na9 2.29(2) . ?
O68 Na9 2.47(2) . ?
O46 Na2A 2.87(2) . ?
O70 Na9 2.48(3) . ?
Na10 Na6 4.085(7) 1_565 ?
Na10 Na5 3.923(8) 2_666 ?
Na10 O56 2.783(9) 1_565 ?
Na10 Na10 3.948(13) 2_676 ?

loop_
_geom_torsion_atom_site_label_1
_geom_torsion_atom_site_label_2
_geom_torsion_atom_site_label_3
_geom_torsion_atom_site_label_4
_geom_torsion
_geom_torsion_site_symmetry_1
_geom_torsion_site_symmetry_2
_geom_torsion_site_symmetry_3
_geom_torsion_site_symmetry_4
_geom_torsion_publ_flag
O12 W4 O4 Pr1 78.5(4) . . . . ?
O12 W4 O11 Na8 -171.3(5) . . . . ?
O12 W1 O1 Pr1 -77.0(4) . . . . ?
O33 W8 O21 Pr1 7.0(10) . . . . ?
O8 W2 O2 Pr1 76.3(4) . . . . ?
O8 W2 O2 Na10 -100.1(4) . . . . ?
O8 W2 O7 Na1 16.5(5) . . . . ?
O8 W3 O3 Pr1 -75.1(4) . . . . ?
O8 W3 O9 Na5 57.3(6) . . . . ?
O26 W8 O21 Pr1 79.1(4) . . . . ?
O26 W7 O20 Pr1 -76.3(4) . . . . ?
O10 W3 O3 Pr1 77.9(4) . . . . ?
O10 W3 O9 Na5 -111.6(5) . . . . ?
O10 W4 O4 Pr1 -75.0(4) . . . . ?
O10 W4 O11 Na8 -2.9(6) . . . . ?
O17 W4 O4 Pr1 1.9(10) . . . . ?
O17 W4 O11 Na8 -86.8(6) . . . . ?
O31 W8 O21 Pr1 2.3(3) . . . . ?
O31 W7 O20 Pr1 1.4(4) . . . . ?
O31 W6 O19 Pr1 0.3(4) . . . . ?
O31 W9 O22 Pr1 0.1(4) . . . . ?
O24 W7 O20 Pr1 78.9(4) . . . . ?
O24 W6 O19 Pr1 -76.5(4) . . . . ?
O16 W3 O3 Pr1 0.2(12) . . . . ?
O16 W3 O9 Na5 -26.5(6) . . . . ?
O16 W5 O17 W4 -77.8(4) . . . . ?
O15 W2 O2 Pr1 0.7(11) . . . . ?
O15 W2 O2 Na10 -175.7(6) . . . . ?
O15 W2 O7 Na1 101.8(5) . . . . ?
O15 W5 O17 W4 0.3(9) . . . . ?
O14 W1 O1 Pr1 3.9(10) . . . . ?
O14 W5 O17 W4 76.1(4) . . . . ?
O34 W9 O22 Pr1 2.9(12) . . . . ?
O30 W6 O19 Pr1 76.9(4) . . . . ?
O30 W9 O22 Pr1 -76.8(4) . . . . ?
O28 W8 O21 Pr1 -74.8(4) . . . . ?
O28 W9 O22 Pr1 76.2(4) . . . . ?
O4 W4 O11 Na8 93.3(6) . . . . ?
O32 W7 O20 Pr1 5.0(11) . . . . ?
O3 W3 O9 Na5 152.9(5) . . . . ?
O6 W2 O2 Pr1 -77.2(4) . . . . ?
O6 W2 O2 Na10 106.4(4) . . . . ?
O6 W2 O7 Na1 -172.7(4) . . . . ?
O6 W1 O1 Pr1 77.4(4) . . . . ?
O35 W6 O19 Pr1 2.7(11) . . . . ?
O13 W2 O2 Pr1 -0.1(4) . . . . ?
O13 W2 O2 Na10 -176.5(4) . . . . ?
O13 W3 O3 Pr1 0.7(4) . . . . ?
O13 W3 O9 Na5 -20(2) . . . . ?
O13 W4 O4 Pr1 1.7(4) . . . . ?
O13 W1 O1 Pr1 0.5(4) . . . . ?
O13 W5 O17 W4 -0.5(3) . . . . ?
O27 W8 O21 Pr1 -177.9(4) . . . . ?
O12 W4 O11 NA9b 76.5(7) . . . . ?
O10 W4 O11 NA9b -115.1(6) . . . . ?
O17 W4 O11 NA9b 161.0(6) . . . . ?
O4 W4 O11 NA9b -18.9(7) . . . . ?
O24 W6 O23 NA3Bb -98.6(7) . . . 1_554 ?
O24 W6 O23 NA3Aa -146.9(11) . . . 1_554 ?
O30 W6 O23 NA3Aa 44.8(12) . . . 1_554 ?
O30 W6 O23 NA3Bb 93.1(7) . . . 1_554 ?
O35 W6 O23 NA3Bb 176.7(7) . . . 1_554 ?
O35 W6 O23 NA3Aa 128.4(11) . . . 1_554 ?
O2 W2 O7 Na1 -77.7(5) . . . . ?
O25 W7 O20 Pr1 -178.3(4) . . . . ?
O11 W4 O4 Pr1 -178.4(4) . . . . ?
O9 W3 O3 Pr1 -178.1(4) . . . . ?
O23 W6 O19 Pr1 -179.7(4) . . . . ?
O7 W2 O2 Pr1 179.3(4) . . . . ?
O7 W2 O2 Na10 2.9(4) . . . . ?
O18 W5 O17 W4 -178.7(4) . . . . ?
O5 W1 O1 Pr1 179.8(4) . . . . ?
O19 W6 O23 NA3Bb -2.5(8) . . . 1_554 ?
O19 W6 O23 NA3Aa -50.8(12) . . . 1_554 ?
O31 W9 O29 NA9b -42(2) . . . 2_665 ?
O34 W9 O29 NA9b -38.4(6) . . . 2_665 ?
O30 W9 O29 NA9b 46.0(7) . . . 2_665 ?
O28 W9 O29 NA9b -122.0(6) . . . 2_665 ?
O22 W9 O29 NA9b 142.8(6) . . . 2_665 ?
O29 W9 O22 Pr1 179.2(5) . . . . ?
